data_1516558
loop_
_publ_author_name
'Braunschweig, Holger'
'Kramer, Thomas'
'Radacki, Krzysztof'
'Shang, Rong'
'Siedler, Eva'
'Werner, Christine'

_publ_section_title
;
 Isolation of the key intermediates of base-promoted borylene--carbonyl
 coupling reactions
;
_journal_issue 6
_journal_name_full 'Chemical Science'
_journal_page_first 2271
_journal_paper_doi 10.1039/c4sc00183d
_journal_volume 5
_journal_year 2014
_chemical_formula_moiety 'C18 H23 B Mn N O2'
_chemical_formula_sum 'C18 H23 B Mn N O2'
_chemical_formula_weight 351.12
_chemical_name_common
;

?

;
_chemical_name_systematic
; 

?

;
_space_group_IT_number 15
_symmetry_cell_setting monoclinic
_symmetry_space_group_name_Hall '-C 2yc'
_symmetry_space_group_name_H-M 'C 1 2/c 1'
_atom_sites_solution_hydrogens geom
_atom_sites_solution_primary direct
_atom_sites_solution_secondary difmap
_audit_creation_method SHELXL-97
_cell_angle_alpha 90.00
_cell_angle_beta 111.169(2)
_cell_angle_gamma 90.00
_cell_formula_units_Z 8
_cell_length_a 24.5671(14)
_cell_length_b 8.1978(5)
_cell_length_c 18.4064(10)
_cell_measurement_reflns_used 9937
_cell_measurement_temperature 100(2)
_cell_measurement_theta_max 26.76
_cell_measurement_theta_min 2.40
_cell_volume 3456.8(3)
_computing_cell_refinement 'Saint+ ver. 7.68A (Bruker AXS)'
_computing_data_collection 'APEX2 ver. 2010.3 (Bruker AXS)'
_computing_data_reduction 'Saint+ ver. 7.68A (Bruker AXS)'
_computing_molecular_graphics 'XP ver. 5.1 (Bruker AXS, 1998)'
_computing_publication_material 'SHELXL-97 (Sheldrick, 2008)'
_computing_structure_refinement 'SHELXL-97 (Sheldrick, 1997)'
_computing_structure_solution 'SHELXS-97 (Sheldrick, 1990)'
_diffrn_ambient_temperature 100(2)
_diffrn_detector_area_resol_mean 8.333
_diffrn_measured_fraction_theta_full 1.000
_diffrn_measured_fraction_theta_max 1.000
_diffrn_measurement_device_type 'Bruker X8-APEX II'
_diffrn_measurement_method '\f and \w scans'
_diffrn_radiation_monochromator 'multi-layer mirror'
_diffrn_radiation_source 'rotating anode'
_diffrn_radiation_type MoK\a
_diffrn_radiation_wavelength 0.71073
_diffrn_reflns_av_R_equivalents 0.0253
_diffrn_reflns_av_sigmaI/netI 0.0138
_diffrn_reflns_limit_h_max 30
_diffrn_reflns_limit_h_min -30
_diffrn_reflns_limit_k_max 10
_diffrn_reflns_limit_k_min -10
_diffrn_reflns_limit_l_max 22
_diffrn_reflns_limit_l_min -22
_diffrn_reflns_number 31085
_diffrn_reflns_theta_full 26.37
_diffrn_reflns_theta_max 26.37
_diffrn_reflns_theta_min 1.78
_exptl_absorpt_coefficient_mu 0.771
_exptl_absorpt_correction_T_max 0.7454
_exptl_absorpt_correction_T_min 0.6632
_exptl_absorpt_correction_type multi-scan
_exptl_absorpt_process_details 'Sadabs 2008/1 (Bruker 2008)'
_exptl_crystal_colour red
_exptl_crystal_density_diffrn 1.349
_exptl_crystal_density_method 'not measured'
_exptl_crystal_description block
_exptl_crystal_F_000 1472
_exptl_crystal_size_max 0.26
_exptl_crystal_size_mid 0.25
_exptl_crystal_size_min 0.12
_refine_diff_density_max 0.960
_refine_diff_density_min -0.207
_refine_diff_density_rms 0.055
_refine_ls_extinction_method none
_refine_ls_goodness_of_fit_ref 1.079
_refine_ls_hydrogen_treatment constr
_refine_ls_matrix_type full
_refine_ls_number_parameters 213
_refine_ls_number_reflns 3533
_refine_ls_number_restraints 0
_refine_ls_restrained_S_all 1.079
_refine_ls_R_factor_all 0.0316
_refine_ls_R_factor_gt 0.0282
_refine_ls_shift/su_max 0.001
_refine_ls_shift/su_mean 0.000
_refine_ls_structure_factor_coef Fsqd
_refine_ls_weighting_details
;
calc w=1/[\s^2^(Fo^2^)+(0.0359P)^2^+5.5293P] where
P=(Fo^2^+2Fc^2^)/3
;
_refine_ls_weighting_scheme calc
_refine_ls_wR_factor_gt 0.0756
_refine_ls_wR_factor_ref 0.0776
_reflns_number_gt 3214
_reflns_number_total 3533
_reflns_threshold_expression >2sigma(I)
_cod_data_source_file c4sc00183d1.cif
_cod_data_source_block 5
_cod_depositor_comments
;
The following automatic conversions were performed:

'_symmetry_cell_setting' value 'Monoclinic' changed to 'monoclinic'
according to
/usr/data/users/saulius/crontab/automatic-downloads/current/RSC/lib/dictionaries/cif_core.dic
dictionary named 'cif_core.dic' version 2.4.2 from 2011-04-26.

Automatic conversion script
Id: cif_fix_values 2281 2013-09-26 08:29:07Z andrius 
;
_cod_original_sg_symbol_H-M C2/c
_cod_database_code 1516558

loop_
_symmetry_equiv_pos_as_xyz
'x, y, z'
'-x, y, -z+1/2'
'x+1/2, y+1/2, z'
'-x+1/2, y+1/2, -z+1/2'
'-x, -y, -z'
'x, -y, z-1/2'
'-x+1/2, -y+1/2, -z'
'x+1/2, -y+1/2, z-1/2'

loop_
_atom_site_label
_atom_site_type_symbol
_atom_site_fract_x
_atom_site_fract_y
_atom_site_fract_z
_atom_site_U_iso_or_equiv
_atom_site_adp_type
_atom_site_occupancy
_atom_site_symmetry_multiplicity
_atom_site_calc_flag
_atom_site_refinement_flags
Mn1 Mn 0.307382(10) 0.59794(3) 0.340283(13) 0.01312(9) Uani 1 1 d .
O1 O 0.40042(6) 0.35418(16) 0.38592(8) 0.0285(3) Uani 1 1 d .
C1 C 0.36376(7) 0.4528(2) 0.36824(9) 0.0184(3) Uani 1 1 d .
B1 B 0.37671(8) 0.7379(2) 0.38632(10) 0.0146(3) Uani 1 1 d .
O2 O 0.30477(6) 0.60110(15) 0.18032(7) 0.0260(3) Uani 1 1 d .
C2 C 0.30852(7) 0.6056(2) 0.24546(10) 0.0177(3) Uani 1 1 d .
C11 C 0.24999(7) 0.7378(2) 0.38266(10) 0.0212(4) Uani 1 1 d .
H11 H 0.2573 0.8467 0.4012 0.025 Uiso 1 1 calc R
C12 C 0.26769(7) 0.5947(2) 0.42811(10) 0.0207(4) Uani 1 1 d .
H12 H 0.2890 0.5907 0.4826 0.025 Uiso 1 1 calc R
C13 C 0.24805(7) 0.4584(2) 0.37803(10) 0.0194(3) Uani 1 1 d .
H13 H 0.2542 0.3472 0.3932 0.023 Uiso 1 1 calc R
C14 C 0.21774(7) 0.5159(2) 0.30168(10) 0.0190(3) Uani 1 1 d .
H14 H 0.1996 0.4506 0.2568 0.023 Uiso 1 1 calc R
C15 C 0.21941(7) 0.6896(2) 0.30432(10) 0.0200(3) Uani 1 1 d .
H15 H 0.2029 0.7608 0.2612 0.024 Uiso 1 1 calc R
C21 C 0.43565(7) 0.7797(2) 0.37018(10) 0.0197(3) Uani 1 1 d .
C22 C 0.44489(8) 0.9652(2) 0.36702(12) 0.0274(4) Uani 1 1 d .
H22A H 0.4797 0.9859 0.3542 0.041 Uiso 1 1 calc R
H22B H 0.4502 1.0135 0.4178 0.041 Uiso 1 1 calc R
H22C H 0.4107 1.0140 0.3271 0.041 Uiso 1 1 calc R
C23 C 0.48892(8) 0.7086(3) 0.43595(11) 0.0294(4) Uani 1 1 d .
H23A H 0.5243 0.7293 0.4245 0.044 Uiso 1 1 calc R
H23B H 0.4838 0.5908 0.4397 0.044 Uiso 1 1 calc R
H23C H 0.4926 0.7605 0.4855 0.044 Uiso 1 1 calc R
C24 C 0.43544(9) 0.7087(3) 0.29342(11) 0.0311(4) Uani 1 1 d .
H24A H 0.4723 0.7353 0.2869 0.047 Uiso 1 1 calc R
H24B H 0.4029 0.7551 0.2501 0.047 Uiso 1 1 calc R
H24C H 0.4310 0.5899 0.2939 0.047 Uiso 1 1 calc R
N31 N 0.38211(5) 0.81678(17) 0.46790(7) 0.0146(3) Uani 1 1 d .
C32 C 0.36660(7) 0.9734(2) 0.47222(9) 0.0156(3) Uani 1 1 d .
H32 H 0.3541 1.0378 0.4262 0.019 Uiso 1 1 calc R
C33 C 0.36832(7) 1.0432(2) 0.54153(9) 0.0155(3) Uani 1 1 d .
C34 C 0.38649(7) 0.9460(2) 0.60794(9) 0.0174(3) Uani 1 1 d .
H34 H 0.3880 0.9907 0.6563 0.021 Uiso 1 1 calc R
C35 C 0.40241(7) 0.7844(2) 0.60455(9) 0.0172(3) Uani 1 1 d .
C36 C 0.39982(7) 0.7248(2) 0.53299(9) 0.0165(3) Uani 1 1 d .
H36 H 0.4109 0.6149 0.5296 0.020 Uiso 1 1 calc R
C37 C 0.35024(8) 1.2181(2) 0.54307(10) 0.0212(4) Uani 1 1 d .
H37A H 0.3689 1.2620 0.5958 0.032 Uiso 1 1 calc R
H37B H 0.3077 1.2240 0.5278 0.032 Uiso 1 1 calc R
H37C H 0.3623 1.2822 0.5066 0.032 Uiso 1 1 calc R
C38 C 0.42046(8) 0.6745(2) 0.67458(10) 0.0262(4) Uani 1 1 d .
H38A H 0.4511 0.6001 0.6725 0.039 Uiso 1 1 calc R
H38B H 0.3867 0.6112 0.6748 0.039 Uiso 1 1 calc R
H38C H 0.4354 0.7406 0.7221 0.039 Uiso 1 1 calc R

loop_
_atom_site_aniso_label
_atom_site_aniso_U_11
_atom_site_aniso_U_22
_atom_site_aniso_U_33
_atom_site_aniso_U_23
_atom_site_aniso_U_13
_atom_site_aniso_U_12
Mn1 0.01448(13) 0.01192(14) 0.01384(13) -0.00041(9) 0.00618(9) -0.00099(9)
O1 0.0280(7) 0.0220(7) 0.0343(7) 0.0051(6) 0.0099(6) 0.0090(6)
C1 0.0227(8) 0.0181(8) 0.0163(7) -0.0001(6) 0.0091(6) -0.0027(7)
B1 0.0182(8) 0.0118(8) 0.0152(8) -0.0007(7) 0.0075(7) 0.0012(7)
O2 0.0386(7) 0.0234(7) 0.0187(6) 0.0011(5) 0.0135(5) 0.0021(6)
C2 0.0195(8) 0.0130(8) 0.0205(8) 0.0012(6) 0.0071(6) 0.0002(6)
C11 0.0179(8) 0.0210(9) 0.0286(9) -0.0065(7) 0.0131(7) -0.0024(7)
C12 0.0161(8) 0.0304(10) 0.0185(8) -0.0011(7) 0.0098(6) -0.0032(7)
C13 0.0161(7) 0.0195(8) 0.0247(8) 0.0026(7) 0.0097(6) -0.0032(7)
C14 0.0142(7) 0.0201(9) 0.0223(8) -0.0024(7) 0.0061(6) -0.0038(6)
C15 0.0157(7) 0.0194(9) 0.0251(8) 0.0017(7) 0.0079(6) 0.0018(6)
C21 0.0196(8) 0.0198(9) 0.0230(8) -0.0031(7) 0.0117(7) -0.0027(7)
C22 0.0266(9) 0.0233(10) 0.0390(10) -0.0015(8) 0.0197(8) -0.0073(8)
C23 0.0174(8) 0.0332(11) 0.0372(10) 0.0008(9) 0.0095(8) 0.0003(8)
C24 0.0308(10) 0.0386(11) 0.0334(10) -0.0119(9) 0.0229(8) -0.0109(9)
N31 0.0143(6) 0.0145(7) 0.0151(6) -0.0011(5) 0.0052(5) -0.0025(5)
C32 0.0165(7) 0.0151(8) 0.0159(7) 0.0011(6) 0.0067(6) -0.0012(6)
C33 0.0140(7) 0.0167(8) 0.0179(8) -0.0020(6) 0.0081(6) -0.0028(6)
C34 0.0157(7) 0.0231(9) 0.0141(7) -0.0024(6) 0.0064(6) -0.0036(6)
C35 0.0137(7) 0.0206(8) 0.0158(7) 0.0023(7) 0.0035(6) -0.0027(6)
C36 0.0162(7) 0.0150(8) 0.0169(7) 0.0015(6) 0.0044(6) -0.0013(6)
C37 0.0269(9) 0.0180(9) 0.0231(8) -0.0006(7) 0.0143(7) 0.0024(7)
C38 0.0309(9) 0.0282(10) 0.0170(8) 0.0068(7) 0.0056(7) 0.0022(8)

loop_
_atom_type_symbol
_atom_type_description
_atom_type_scat_dispersion_real
_atom_type_scat_dispersion_imag
_atom_type_scat_source
C C 0.0033 0.0016 'International Tables Vol C Tables 4.2.6.8 and 6.1.1.4'
H H 0.0000 0.0000 'International Tables Vol C Tables 4.2.6.8 and 6.1.1.4'
B B 0.0013 0.0007 'International Tables Vol C Tables 4.2.6.8 and 6.1.1.4'
N N 0.0061 0.0033 'International Tables Vol C Tables 4.2.6.8 and 6.1.1.4'
O O 0.0106 0.0060 'International Tables Vol C Tables 4.2.6.8 and 6.1.1.4'
Mn Mn 0.3368 0.7283 'International Tables Vol C Tables 4.2.6.8 and 6.1.1.4'

loop_
_geom_angle_atom_site_label_1
_geom_angle_atom_site_label_2
_geom_angle_atom_site_label_3
_geom_angle
C1 Mn1 C2 91.23(7)
C1 Mn1 B1 78.51(8)
C2 Mn1 B1 94.87(7)
C1 Mn1 C15 157.53(7)
C2 Mn1 C15 93.23(7)
B1 Mn1 C15 122.94(7)
C1 Mn1 C13 95.72(7)
C2 Mn1 C13 126.47(7)
B1 Mn1 C13 138.54(7)
C15 Mn1 C13 64.16(7)
C1 Mn1 C14 119.18(7)
C2 Mn1 C14 93.69(7)
B1 Mn1 C14 160.17(7)
C15 Mn1 C14 38.55(7)
C13 Mn1 C14 38.19(6)
C1 Mn1 C12 107.02(7)
C2 Mn1 C12 156.03(7)
B1 Mn1 C12 103.76(7)
C15 Mn1 C12 64.03(6)
C13 Mn1 C12 38.27(6)
C14 Mn1 C12 64.05(6)
C1 Mn1 C11 143.04(7)
C2 Mn1 C11 125.73(7)
B1 Mn1 C11 96.35(7)
C15 Mn1 C11 38.35(6)
C13 Mn1 C11 64.00(7)
C14 Mn1 C11 64.25(6)
C12 Mn1 C11 38.08(7)
O1 C1 Mn1 178.64(17)
N31 B1 C21 108.14(13)
N31 B1 Mn1 113.91(11)
C21 B1 Mn1 137.40(12)
O2 C2 Mn1 173.63(15)
C12 C11 C15 107.86(15)
C12 C11 Mn1 70.95(10)
C15 C11 Mn1 70.26(9)
C12 C11 H11 126.1
C15 C11 H11 126.1
Mn1 C11 H11 124.3
C11 C12 C13 108.01(15)
C11 C12 Mn1 70.97(9)
C13 C12 Mn1 70.37(9)
C11 C12 H12 126.0
C13 C12 H12 126.0
Mn1 C12 H12 124.3
C14 C13 C12 108.49(16)
C14 C13 Mn1 71.17(9)
C12 C13 Mn1 71.36(9)
C14 C13 H13 125.8
C12 C13 H13 125.8
Mn1 C13 H13 123.3
C13 C14 C15 107.53(15)
C13 C14 Mn1 70.64(9)
C15 C14 Mn1 70.40(9)
C13 C14 H14 126.2
C15 C14 H14 126.2
Mn1 C14 H14 124.3
C11 C15 C14 108.10(15)
C11 C15 Mn1 71.39(9)
C14 C15 Mn1 71.04(9)
C11 C15 H15 126.0
C14 C15 H15 126.0
Mn1 C15 H15 123.3
C24 C21 C23 107.52(15)
C24 C21 C22 107.02(15)
C23 C21 C22 107.92(15)
C24 C21 B1 112.67(14)
C23 C21 B1 109.78(14)
C22 C21 B1 111.72(14)
C21 C22 H22A 109.5
C21 C22 H22B 109.5
H22A C22 H22B 109.5
C21 C22 H22C 109.5
H22A C22 H22C 109.5
H22B C22 H22C 109.5
C21 C23 H23A 109.5
C21 C23 H23B 109.5
H23A C23 H23B 109.5
C21 C23 H23C 109.5
H23A C23 H23C 109.5
H23B C23 H23C 109.5
C21 C24 H24A 109.5
C21 C24 H24B 109.5
H24A C24 H24B 109.5
C21 C24 H24C 109.5
H24A C24 H24C 109.5
H24B C24 H24C 109.5
C36 N31 C32 119.15(14)
C36 N31 B1 120.00(14)
C32 N31 B1 120.78(13)
N31 C32 C33 122.16(15)
N31 C32 H32 118.9
C33 C32 H32 118.9
C32 C33 C34 117.76(15)
C32 C33 C37 120.03(15)
C34 C33 C37 122.21(14)
C35 C34 C33 120.89(15)
C35 C34 H34 119.6
C33 C34 H34 119.6
C36 C35 C34 117.52(15)
C36 C35 C38 120.20(16)
C34 C35 C38 122.27(15)
N31 C36 C35 122.53(15)
N31 C36 H36 118.7
C35 C36 H36 118.7
C33 C37 H37A 109.5
C33 C37 H37B 109.5
H37A C37 H37B 109.5
C33 C37 H37C 109.5
H37A C37 H37C 109.5
H37B C37 H37C 109.5
C35 C38 H38A 109.5
C35 C38 H38B 109.5
H38A C38 H38B 109.5
C35 C38 H38C 109.5
H38A C38 H38C 109.5
H38B C38 H38C 109.5

loop_
_geom_bond_atom_site_label_1
_geom_bond_atom_site_label_2
_geom_bond_distance
Mn1 C1 1.7561(17)
Mn1 C2 1.7568(17)
Mn1 B1 1.9729(18)
Mn1 C15 2.1543(16)
Mn1 C13 2.1557(16)
Mn1 C14 2.1627(16)
Mn1 C12 2.1687(16)
Mn1 C11 2.1690(17)
O1 C1 1.166(2)
B1 N31 1.596(2)
B1 C21 1.616(2)
O2 C2 1.169(2)
C11 C12 1.415(3)
C11 C15 1.420(2)
C11 H11 0.9500
C12 C13 1.418(2)
C12 H12 0.9500
C13 C14 1.413(2)
C13 H13 0.9500
C14 C15 1.425(2)
C14 H14 0.9500
C15 H15 0.9500
C21 C24 1.526(2)
C21 C23 1.541(2)
C21 C22 1.542(3)
C22 H22A 0.9800
C22 H22B 0.9800
C22 H22C 0.9800
C23 H23A 0.9800
C23 H23B 0.9800
C23 H23C 0.9800
C24 H24A 0.9800
C24 H24B 0.9800
C24 H24C 0.9800
N31 C36 1.348(2)
N31 C32 1.350(2)
C32 C33 1.385(2)
C32 H32 0.9500
C33 C34 1.391(2)
C33 C37 1.504(2)
C34 C35 1.389(2)
C34 H34 0.9500
C35 C36 1.385(2)
C35 C38 1.502(2)
C36 H36 0.9500
C37 H37A 0.9800
C37 H37B 0.9800
C37 H37C 0.9800
C38 H38A 0.9800
C38 H38B 0.9800
C38 H38C 0.9800

loop_
_geom_torsion_atom_site_label_1
_geom_torsion_atom_site_label_2
_geom_torsion_atom_site_label_3
_geom_torsion_atom_site_label_4
_geom_torsion
C1 Mn1 B1 N31 -108.95(12)
C2 Mn1 B1 N31 160.78(12)
C15 Mn1 B1 N31 63.74(13)
C13 Mn1 B1 N31 -23.34(17)
C14 Mn1 B1 N31 45.5(3)
C12 Mn1 B1 N31 -4.01(13)
C11 Mn1 B1 N31 33.97(12)
C1 Mn1 B1 C21 61.17(18)
C2 Mn1 B1 C21 -29.10(19)
C15 Mn1 B1 C21 -126.15(17)
C13 Mn1 B1 C21 146.78(16)
C14 Mn1 B1 C21 -144.36(19)
C12 Mn1 B1 C21 166.10(17)
C11 Mn1 B1 C21 -155.91(18)
C1 Mn1 C11 C12 -24.92(16)
C2 Mn1 C11 C12 155.09(10)
B1 Mn1 C11 C12 -104.23(11)
C15 Mn1 C11 C12 117.95(14)
C13 Mn1 C11 C12 37.46(10)
C14 Mn1 C11 C12 80.09(11)
C1 Mn1 C11 C15 -142.87(13)
C2 Mn1 C11 C15 37.14(13)
B1 Mn1 C11 C15 137.82(11)
C13 Mn1 C11 C15 -80.49(11)
C14 Mn1 C11 C15 -37.85(10)
C12 Mn1 C11 C15 -117.95(14)
C15 C11 C12 C13 -0.06(18)
Mn1 C11 C12 C13 -60.93(11)
C15 C11 C12 Mn1 60.88(11)
C1 Mn1 C12 C11 164.64(10)
C2 Mn1 C12 C11 -57.3(2)
B1 Mn1 C12 C11 82.66(11)
C15 Mn1 C12 C11 -37.57(10)
C13 Mn1 C12 C11 -118.05(14)
C14 Mn1 C12 C11 -80.66(11)
C1 Mn1 C12 C13 -77.31(11)
C2 Mn1 C12 C13 60.7(2)
B1 Mn1 C12 C13 -159.29(10)
C15 Mn1 C12 C13 80.48(11)
C14 Mn1 C12 C13 37.40(10)
C11 Mn1 C12 C13 118.05(14)
C11 C12 C13 C14 -0.52(18)
Mn1 C12 C13 C14 -61.84(11)
C11 C12 C13 Mn1 61.32(11)
C1 Mn1 C13 C14 -131.69(11)
C2 Mn1 C13 C14 -35.90(13)
B1 Mn1 C13 C14 149.21(11)
C15 Mn1 C13 C14 37.84(10)
C12 Mn1 C13 C14 117.95(15)
C11 Mn1 C13 C14 80.68(11)
C1 Mn1 C13 C12 110.36(11)
C2 Mn1 C13 C12 -153.85(11)
B1 Mn1 C13 C12 31.26(15)
C15 Mn1 C13 C12 -80.11(11)
C14 Mn1 C13 C12 -117.95(15)
C11 Mn1 C13 C12 -37.27(10)
C12 C13 C14 C15 0.89(18)
Mn1 C13 C14 C15 -61.07(11)
C12 C13 C14 Mn1 61.96(11)
C1 Mn1 C14 C13 58.32(12)
C2 Mn1 C14 C13 151.80(11)
B1 Mn1 C14 C13 -92.7(2)
C15 Mn1 C14 C13 -117.64(15)
C12 Mn1 C14 C13 -37.48(10)
C11 Mn1 C14 C13 -79.99(11)
C1 Mn1 C14 C15 175.96(10)
C2 Mn1 C14 C15 -90.56(11)
B1 Mn1 C14 C15 24.9(2)
C13 Mn1 C14 C15 117.64(15)
C12 Mn1 C14 C15 80.16(11)
C11 Mn1 C14 C15 37.66(10)
C12 C11 C15 C14 0.61(18)
Mn1 C11 C15 C14 61.92(11)
C12 C11 C15 Mn1 -61.31(11)
C13 C14 C15 C11 -0.92(18)
Mn1 C14 C15 C11 -62.14(11)
C13 C14 C15 Mn1 61.22(11)
C1 Mn1 C15 C11 108.28(19)
C2 Mn1 C15 C11 -150.60(11)
B1 Mn1 C15 C11 -52.67(13)
C13 Mn1 C15 C11 80.05(11)
C14 Mn1 C15 C11 117.53(15)
C12 Mn1 C15 C11 37.30(10)
C1 Mn1 C15 C14 -9.3(2)
C2 Mn1 C15 C14 91.87(11)
B1 Mn1 C15 C14 -170.20(10)
C13 Mn1 C15 C14 -37.48(10)
C12 Mn1 C15 C14 -80.23(11)
C11 Mn1 C15 C14 -117.53(14)
N31 B1 C21 C24 179.59(14)
Mn1 B1 C21 C24 9.1(3)
N31 B1 C21 C23 59.80(18)
Mn1 B1 C21 C23 -110.70(19)
N31 B1 C21 C22 -59.89(18)
Mn1 B1 C21 C22 129.61(17)
C21 B1 N31 C36 -97.22(16)
Mn1 B1 N31 C36 75.76(16)
C21 B1 N31 C32 85.83(17)
Mn1 B1 N31 C32 -101.19(14)
C36 N31 C32 C33 0.1(2)
B1 N31 C32 C33 177.08(14)
N31 C32 C33 C34 -0.4(2)
N31 C32 C33 C37 -179.66(14)
C32 C33 C34 C35 0.1(2)
C37 C33 C34 C35 179.39(15)
C33 C34 C35 C36 0.4(2)
C33 C34 C35 C38 -178.08(15)
C32 N31 C36 C35 0.4(2)
B1 N31 C36 C35 -176.56(14)
C34 C35 C36 N31 -0.7(2)
C38 C35 C36 N31 177.82(15)
